data_7120938
loop_
_publ_author_name
'Liu, Lin'
'Cheng, Hai-Long'
'Ma, Wen-Qiang'
'Hou, Si-Hua'
'Tu, Yong-Qiang'
'Zhang, Fu-Min'
'Zhang, Xiao-Ming'
'Wang, Shao-Hua'

_publ_section_title
;
 Improved synthesis of 8-oxabicyclo[3.2.1]octanes via tandem C-H
 oxidation/oxa-[3,3] Cope rearrangement/aldol cyclization.
;
_journal_issue 2
_journal_name_full 'Chemical communications (Cambridge, England)'
_journal_page_first 196
_journal_page_last 199
_journal_paper_doi 10.1039/c7cc08511g
_journal_volume 54
_journal_year 2018
_chemical_absolute_configuration unk
_chemical_formula_moiety 'C16 H18 O2'
_chemical_formula_sum 'C16 H18 O2'
_chemical_formula_weight 242.30
_space_group_crystal_system orthorhombic
_space_group_IT_number 33
_space_group_name_Hall 'P 2c -2n'
_space_group_name_H-M_alt 'P n a 21'
_symmetry_space_group_name_Hall 'P 2c -2n'
_symmetry_space_group_name_H-M 'P n a 21'
_atom_sites_solution_hydrogens geom
_atom_sites_solution_primary direct
_atom_sites_solution_secondary difmap
_audit_creation_date 2017-05-19
_audit_creation_method
;
Olex2 1.2
(compiled 2017.03.28 svn.r3405 for OlexSys, GUI svn.r5335)
;
_audit_update_record
;
2017-07-24 deposited with the CCDC.
2017-12-01 downloaded from the CCDC.
;
_cell_angle_alpha 90.00
_cell_angle_beta 90.00
_cell_angle_gamma 90.00
_cell_formula_units_Z 8
_cell_length_a 16.3031(7)
_cell_length_b 6.1090(3)
_cell_length_c 26.0729(16)
_cell_measurement_reflns_used 2506
_cell_measurement_temperature 173.00(10)
_cell_measurement_theta_max 28.0010
_cell_measurement_theta_min 3.8840
_cell_volume 2596.7(2)
_computing_cell_refinement
;
CrysAlisPro, Agilent Technologies,
Version 1.171.36.28 (release 01-02-2013 CrysAlis171 .NET)
(compiled Feb  1 2013,16:14:44)
;
_computing_data_collection
;
CrysAlisPro, Agilent Technologies,
Version 1.171.36.28 (release 01-02-2013 CrysAlis171 .NET)
(compiled Feb  1 2013,16:14:44)
;
_computing_data_reduction
;
CrysAlisPro, Agilent Technologies,
Version 1.171.36.28 (release 01-02-2013 CrysAlis171 .NET)
(compiled Feb  1 2013,16:14:44)
;
_computing_molecular_graphics 'Olex2 (Dolomanov et al., 2009)'
_computing_publication_material 'Olex2 (Dolomanov et al., 2009)'
_computing_structure_refinement 'ShelXL (Sheldrick, 2015)'
_computing_structure_solution 'ShelXS (Sheldrick, 2008)'
_diffrn_ambient_temperature 173.00(10)
_diffrn_detector_area_resol_mean 16.0733
_diffrn_measured_fraction_theta_full 0.992
_diffrn_measured_fraction_theta_max 0.992
_diffrn_measurement_details
;
#__ type_ start__ end____ width___ exp.time_
  1 omega  -15.00   18.00   1.0000    4.0000
omega____ theta____ kappa____ phi______ frames
    -      -19.6617  -99.0000 -150.0000 33

#__ type_ start__ end____ width___ exp.time_
  2 omega  -33.00    1.00   1.0000    4.0000
omega____ theta____ kappa____ phi______ frames
    -      -19.6617  -66.0000  -78.0000 34

#__ type_ start__ end____ width___ exp.time_
  3 omega  -20.00   59.00   1.0000    4.0000
omega____ theta____ kappa____ phi______ frames
    -       22.9430  -99.0000   60.0000 79

#__ type_ start__ end____ width___ exp.time_
  4 omega   -2.00   93.00   1.0000    4.0000
omega____ theta____ kappa____ phi______ frames
    -       22.9430   38.0000  -30.0000 95

#__ type_ start__ end____ width___ exp.time_
  5 omega  -44.00    6.00   1.0000    4.0000
omega____ theta____ kappa____ phi______ frames
    -       22.9430  -38.0000  150.0000 50
;
_diffrn_measurement_device_type 'SuperNova, Dual, Cu at zero, Eos'
_diffrn_measurement_method '\w scans'
_diffrn_orient_matrix_UB_11 -0.0281917000
_diffrn_orient_matrix_UB_12 -0.0163376000
_diffrn_orient_matrix_UB_13 -0.0203643000
_diffrn_orient_matrix_UB_21 0.0020411000
_diffrn_orient_matrix_UB_22 -0.1147258000
_diffrn_orient_matrix_UB_23 0.0039558000
_diffrn_orient_matrix_UB_31 -0.0330682000
_diffrn_orient_matrix_UB_32 0.0068251000
_diffrn_orient_matrix_UB_33 0.0176124000
_diffrn_radiation_monochromator mirror
_diffrn_radiation_type MoK\a
_diffrn_radiation_wavelength 0.71073
_diffrn_reflns_av_R_equivalents 0.0500
_diffrn_reflns_av_unetI/netI 0.0633
_diffrn_reflns_limit_h_max 20
_diffrn_reflns_limit_h_min -20
_diffrn_reflns_limit_k_max 4
_diffrn_reflns_limit_k_min -7
_diffrn_reflns_limit_l_max 32
_diffrn_reflns_limit_l_min -28
_diffrn_reflns_number 11512
_diffrn_reflns_theta_full 26.02
_diffrn_reflns_theta_max 26.02
_diffrn_reflns_theta_min 3.43
_diffrn_source 'SuperNova (Mo) X-ray Source'
_exptl_absorpt_coefficient_mu 0.080
_exptl_absorpt_correction_T_max 1.00000
_exptl_absorpt_correction_T_min 0.51913
_exptl_absorpt_correction_type multi-scan
_exptl_absorpt_process_details
;
CrysAlisPro, Agilent Technologies,
Version 1.171.36.28 (release 01-02-2013 CrysAlis171 .NET)
(compiled Feb  1 2013,16:14:44)
Empirical absorption correction using spherical harmonics,
 implemented in SCALE3 ABSPACK scaling algorithm.
;
_exptl_crystal_colour 'clear light colourless'
_exptl_crystal_colour_lustre clear
_exptl_crystal_colour_modifier light
_exptl_crystal_colour_primary colourless
_exptl_crystal_density_diffrn 1.240
_exptl_crystal_density_method 'not measured'
_exptl_crystal_description block
_exptl_crystal_F_000 1040
_exptl_crystal_size_max 0.24
_exptl_crystal_size_mid 0.17
_exptl_crystal_size_min 0.14
_refine_diff_density_max 0.620
_refine_diff_density_min -0.298
_refine_diff_density_rms 0.081
_refine_ls_abs_structure_details 'Flack H D (1983), Acta Cryst. A39, 876-881'
_refine_ls_abs_structure_Flack -3(2)
_refine_ls_extinction_method none
_refine_ls_goodness_of_fit_ref 1.072
_refine_ls_hydrogen_treatment constr
_refine_ls_matrix_type full
_refine_ls_number_parameters 329
_refine_ls_number_reflns 4680
_refine_ls_number_restraints 1
_refine_ls_restrained_S_all 1.072
_refine_ls_R_factor_all 0.0911
_refine_ls_R_factor_gt 0.0745
_refine_ls_shift/su_max 0.000
_refine_ls_shift/su_mean 0.000
_refine_ls_structure_factor_coef Fsqd
_refine_ls_weighting_details 'calc w=1/[\s^2^(Fo^2^)+(0.1173P)^2^+0.2943P] where P=(Fo^2^+2Fc^2^)/3'
_refine_ls_weighting_scheme calc
_refine_ls_wR_factor_gt 0.1810
_refine_ls_wR_factor_ref 0.2019
_reflns_number_gt 3741
_reflns_number_total 4680
_reflns_threshold_expression >2sigma(I)
_cod_data_source_file c7cc08511g2.cif
_cod_data_source_block liul_0519
_cod_depositor_comments 'Adding full bibliography for 7120938.cif.'
_cod_database_code 7120938
_reflns_odcompleteness_completeness 98.77
_reflns_odcompleteness_iscentric 1
_reflns_odcompleteness_theta 26.32
_olex2_refinement_description
;
1. Fixed Uiso
 At 1.2 times of:
  All C(H) groups, All C(H,H) groups
 At 1.5 times of:
  All C(H,H,H) groups
2.a Ternary CH refined with riding coordinates:
 C8(H8), C12(H12), C24(H24), C28(H28)
2.b Secondary CH2 refined with riding coordinates:
 C9(H9A,H9B), C13(H13A,H13B), C25(H25A,H25B), C29(H29A,H29B)
2.c Aromatic/amide H refined with riding coordinates:
 C1(H1), C2(H2), C3(H3), C4(H4), C5(H5), C11(H11), C17(H17), C18(H18),
 C19(H19), C20(H20), C21(H21), C27(H27)
2.d Idealised Me refined as rotating group:
 C15(H15A,H15B,H15C), C16(H16A,H16B,H16C), C31(H31A,H31B,H31C), C32(H32A,H32B,
 H32C)
;
_olex2_date_sample_data_collection 2017-05-19
_olex2_submission_special_instructions 'No special instructions were received'

loop_
_space_group_symop_id
_space_group_symop_operation_xyz
1 'x, y, z'
2 '-x, -y, z+1/2'
3 '-x+1/2, y+1/2, z+1/2'
4 'x+1/2, -y+1/2, z'

loop_
_atom_site_label
_atom_site_type_symbol
_atom_site_fract_x
_atom_site_fract_y
_atom_site_fract_z
_atom_site_U_iso_or_equiv
_atom_site_adp_type
_atom_site_occupancy
_atom_site_calc_flag
_atom_site_refinement_flags_posn
O1 O -0.35697(15) -0.6974(5) -0.10047(11) 0.0270(6) Uani 1 d .
O2 O -0.35402(17) -0.4967(6) 0.01694(12) 0.0436(8) Uani 1 d .
C1 C -0.6153(2) -0.6760(7) -0.04893(16) 0.0259(8) Uani 1 d .
H1 H -0.6090 -0.8056 -0.0672 0.031 Uiso 1 calc R
C2 C -0.6931(2) -0.5887(8) -0.04264(18) 0.0362(10) Uani 1 d .
H2 H -0.7382 -0.6621 -0.0561 0.043 Uiso 1 calc R
C3 C -0.7045(3) -0.3947(8) -0.01666(18) 0.0405(11) Uani 1 d .
H3 H -0.7568 -0.3361 -0.0128 0.049 Uiso 1 calc R
C4 C -0.6365(3) -0.2876(8) 0.0037(2) 0.0383(11) Uani 1 d .
H4 H -0.6430 -0.1557 0.0211 0.046 Uiso 1 calc R
C5 C -0.5593(2) -0.3780(7) -0.00195(17) 0.0308(9) Uani 1 d .
H5 H -0.5146 -0.3059 0.0123 0.037 Uiso 1 calc R
C6 C -0.5462(2) -0.5739(6) -0.02838(14) 0.0215(8) Uani 1 d .
C7 C -0.4587(2) -0.6529(6) -0.03721(15) 0.0210(8) Uani 1 d .
C8 C -0.4140(2) -0.5356(6) -0.08219(15) 0.0218(8) Uani 1 d .
H8 H -0.3836 -0.4094 -0.0688 0.026 Uiso 1 calc R
C9 C -0.4683(2) -0.4619(6) -0.12673(15) 0.0224(8) Uani 1 d .
H9A H -0.5155 -0.3839 -0.1134 0.027 Uiso 1 calc R
H9B H -0.4377 -0.3626 -0.1486 0.027 Uiso 1 calc R
C10 C -0.4966(2) -0.6550(6) -0.15776(15) 0.0227(9) Uani 1 d .
C11 C -0.4703(2) -0.8513(6) -0.14768(15) 0.0244(9) Uani 1 d .
H11 H -0.4892 -0.9699 -0.1666 0.029 Uiso 1 calc R
C12 C -0.4078(2) -0.8869(6) -0.10439(16) 0.0250(9) Uani 1 d .
H12 H -0.3747 -1.0182 -0.1107 0.030 Uiso 1 calc R
C13 C -0.4487(2) -0.8978(6) -0.05193(15) 0.0241(9) Uani 1 d .
H13A H -0.4143 -0.9741 -0.0274 0.029 Uiso 1 calc R
H13B H -0.5014 -0.9706 -0.0539 0.029 Uiso 1 calc R
C14 C -0.4116(2) -0.6199(7) 0.01394(16) 0.0300(9) Uani 1 d .
C15 C -0.4394(3) -0.7476(8) 0.05956(19) 0.0386(12) Uani 1 d .
H15A H -0.3926 -0.7941 0.0790 0.058 Uiso 1 calc GR
H15B H -0.4698 -0.8736 0.0484 0.058 Uiso 1 calc GR
H15C H -0.4739 -0.6573 0.0806 0.058 Uiso 1 calc GR
C16 C -0.5555(2) -0.6026(8) -0.20130(17) 0.0347(10) Uani 1 d .
H16A H -0.5637 -0.7311 -0.2219 0.052 Uiso 1 calc GR
H16B H -0.5328 -0.4880 -0.2221 0.052 Uiso 1 calc GR
H16C H -0.6071 -0.5558 -0.1874 0.052 Uiso 1 calc GR
O3 O -0.39332(16) -0.2784(5) -0.24589(11) 0.0256(7) Uani 1 d .
O4 O -0.40298(18) -0.4832(6) -0.36266(13) 0.0500(9) Uani 1 d .
C17 C -0.2010(2) -0.6081(6) -0.35069(16) 0.0304(9) Uani 1 d .
H17 H -0.2473 -0.6687 -0.3660 0.036 Uiso 1 calc R
C18 C -0.1244(3) -0.7090(8) -0.3582(2) 0.0471(13) Uani 1 d .
H18 H -0.1201 -0.8358 -0.3777 0.056 Uiso 1 calc R
C19 C -0.0558(3) -0.6173(9) -0.3361(2) 0.0436(12) Uani 1 d .
H19 H -0.0048 -0.6832 -0.3404 0.052 Uiso 1 calc R
C20 C -0.0624(2) -0.4281(8) -0.30769(17) 0.0373(11) Uani 1 d .
H20 H -0.0157 -0.3651 -0.2934 0.045 Uiso 1 calc R
C21 C -0.1388(2) -0.3308(8) -0.30024(16) 0.0303(9) Uani 1 d .
H21 H -0.1427 -0.2032 -0.2809 0.036 Uiso 1 calc R
C22 C -0.2095(2) -0.4224(6) -0.32135(14) 0.0216(8) Uani 1 d .
C23 C -0.2950(2) -0.3303(7) -0.31052(13) 0.0219(8) Uani 1 d .
C24 C -0.3386(2) -0.4470(6) -0.26529(15) 0.0229(8) Uani 1 d .
H24 H -0.3707 -0.5710 -0.2782 0.028 Uiso 1 calc R
C25 C -0.2839(2) -0.5218(6) -0.22113(14) 0.0233(8) Uani 1 d .
H25A H -0.3149 -0.6195 -0.1991 0.028 Uiso 1 calc R
H25B H -0.2378 -0.6033 -0.2349 0.028 Uiso 1 calc R
C26 C -0.2523(2) -0.3343(7) -0.18989(15) 0.0218(8) Uani 1 d .
C27 C -0.2780(2) -0.1345(6) -0.19965(16) 0.0247(9) Uani 1 d .
H27 H -0.2580 -0.0175 -0.1806 0.030 Uiso 1 calc R
C28 C -0.3398(2) -0.0944(6) -0.24172(16) 0.0261(9) Uani 1 d .
H28 H -0.3712 0.0394 -0.2349 0.031 Uiso 1 calc R
C29 C -0.3003(2) -0.0848(7) -0.29500(16) 0.0268(9) Uani 1 d .
H29A H -0.2462 -0.0187 -0.2935 0.032 Uiso 1 calc R
H29B H -0.3341 -0.0029 -0.3189 0.032 Uiso 1 calc R
C30 C -0.3459(2) -0.3576(7) -0.35982(15) 0.0294(9) Uani 1 d .
C31 C -0.3221(3) -0.2197(9) -0.4053(2) 0.0465(13) Uani 1 d .
H31A H -0.3321 -0.3001 -0.4363 0.070 Uiso 1 calc GR
H31B H -0.2649 -0.1833 -0.4032 0.070 Uiso 1 calc GR
H31C H -0.3541 -0.0877 -0.4055 0.070 Uiso 1 calc GR
C32 C -0.1933(2) -0.3903(8) -0.14737(16) 0.0339(10) Uani 1 d .
H32A H -0.1746 -0.2581 -0.1313 0.051 Uiso 1 calc GR
H32B H -0.1473 -0.4682 -0.1613 0.051 Uiso 1 calc GR
H32C H -0.2205 -0.4804 -0.1224 0.051 Uiso 1 calc GR

loop_
_atom_site_aniso_label
_atom_site_aniso_U_11
_atom_site_aniso_U_22
_atom_site_aniso_U_33
_atom_site_aniso_U_23
_atom_site_aniso_U_13
_atom_site_aniso_U_12
O1 0.0173(11) 0.0353(14) 0.0285(17) 0.0047(14) 0.0059(11) -0.0005(12)
O2 0.0411(15) 0.058(2) 0.0321(18) 0.0050(16) -0.0109(12) -0.0241(16)
C1 0.0216(16) 0.033(2) 0.023(2) -0.0028(18) 0.0008(14) -0.0040(16)
C2 0.0252(19) 0.048(3) 0.035(3) 0.003(2) -0.0020(16) 0.0012(18)
C3 0.035(2) 0.050(3) 0.037(3) 0.006(2) 0.0082(17) 0.018(2)
C4 0.051(3) 0.031(2) 0.033(3) -0.001(2) 0.016(2) 0.013(2)
C5 0.036(2) 0.026(2) 0.030(2) -0.0032(18) 0.0074(17) -0.0067(17)
C6 0.0226(16) 0.025(2) 0.0166(18) 0.0032(16) 0.0039(14) -0.0017(15)
C7 0.0218(16) 0.020(2) 0.022(2) -0.0011(16) -0.0035(15) -0.0057(15)
C8 0.0199(16) 0.0228(18) 0.023(2) 0.0050(16) 0.0025(14) -0.0035(14)
C9 0.0250(17) 0.0227(19) 0.0194(19) 0.0024(16) 0.0038(14) -0.0034(15)
C10 0.0236(17) 0.026(2) 0.018(2) 0.0038(17) 0.0065(14) -0.0010(15)
C11 0.0296(19) 0.024(2) 0.020(2) -0.0046(16) 0.0076(15) 0.0001(16)
C12 0.0200(17) 0.022(2) 0.033(2) -0.0014(18) 0.0038(15) 0.0046(15)
C13 0.0271(18) 0.023(2) 0.022(2) 0.0087(17) 0.0029(15) 0.0033(15)
C14 0.0278(18) 0.035(2) 0.027(2) 0.0010(18) -0.0042(16) -0.0010(17)
C15 0.043(2) 0.053(3) 0.020(2) 0.008(2) -0.0105(19) -0.008(2)
C16 0.032(2) 0.048(3) 0.024(2) 0.003(2) -0.0052(17) 0.0027(18)
O3 0.0174(11) 0.0350(16) 0.0244(16) 0.0054(13) 0.0007(10) 0.0043(11)
O4 0.0454(17) 0.072(2) 0.0330(18) 0.0102(18) -0.0134(14) -0.0296(17)
C17 0.0366(19) 0.026(2) 0.029(2) -0.0031(17) 0.0056(16) -0.0045(17)
C18 0.061(3) 0.031(2) 0.049(3) -0.006(2) 0.023(2) 0.005(2)
C19 0.033(2) 0.053(3) 0.045(3) 0.012(2) 0.0089(19) 0.015(2)
C20 0.0249(18) 0.059(3) 0.028(2) 0.009(2) -0.0007(16) -0.0001(19)
C21 0.0256(17) 0.044(3) 0.022(2) -0.0011(19) 0.0020(15) 0.0002(18)
C22 0.0247(17) 0.0217(18) 0.0184(19) 0.0027(15) 0.0009(13) -0.0014(16)
C23 0.0190(15) 0.030(2) 0.016(2) 0.0026(17) 0.0010(13) -0.0032(15)
C24 0.0237(17) 0.0215(19) 0.024(2) 0.0051(16) 0.0007(14) -0.0013(15)
C25 0.0258(17) 0.0228(19) 0.021(2) 0.0027(16) 0.0041(14) -0.0003(15)
C26 0.0224(16) 0.027(2) 0.015(2) -0.0007(17) 0.0076(13) 0.0019(15)
C27 0.0294(19) 0.023(2) 0.022(2) -0.0047(16) 0.0094(16) -0.0041(16)
C28 0.0247(17) 0.0216(19) 0.032(2) 0.0001(17) 0.0029(16) 0.0055(15)
C29 0.0263(17) 0.026(2) 0.028(2) 0.0111(18) 0.0002(16) -0.0035(15)
C30 0.0269(17) 0.042(2) 0.020(2) 0.0033(18) -0.0018(15) -0.0072(17)
C31 0.053(3) 0.060(3) 0.026(3) 0.015(2) -0.012(2) -0.023(2)
C32 0.0298(19) 0.045(3) 0.027(2) 0.003(2) -0.0024(16) -0.0005(18)

loop_
_atom_type_symbol
_atom_type_description
_atom_type_scat_dispersion_real
_atom_type_scat_dispersion_imag
_atom_type_scat_source
C C 0.0033 0.0016 'International Tables Vol C Tables 4.2.6.8 and 6.1.1.4'
H H 0.0000 0.0000 'International Tables Vol C Tables 4.2.6.8 and 6.1.1.4'
O O 0.0106 0.0060 'International Tables Vol C Tables 4.2.6.8 and 6.1.1.4'

loop_
_geom_angle_atom_site_label_1
_geom_angle_atom_site_label_2
_geom_angle_atom_site_label_3
_geom_angle
C12 O1 C8 101.9(3)
C2 C1 H1 119.3
C2 C1 C6 121.4(4)
C6 C1 H1 119.3
C1 C2 H2 119.6
C3 C2 C1 120.8(4)
C3 C2 H2 119.6
C2 C3 H3 120.5
C2 C3 C4 119.0(4)
C4 C3 H3 120.5
C3 C4 H4 120.1
C5 C4 C3 119.7(4)
C5 C4 H4 120.1
C4 C5 H5 118.9
C4 C5 C6 122.3(4)
C6 C5 H5 118.9
C1 C6 C5 116.7(3)
C1 C6 C7 123.8(3)
C5 C6 C7 119.3(3)
C6 C7 C8 114.0(3)
C6 C7 C13 116.2(3)
C6 C7 C14 107.0(3)
C13 C7 C8 102.0(3)
C14 C7 C8 110.9(3)
C14 C7 C13 106.6(3)
O1 C8 C7 103.7(3)
O1 C8 H8 109.3
O1 C8 C9 108.9(3)
C7 C8 H8 109.3
C9 C8 C7 115.9(3)
C9 C8 H8 109.3
C8 C9 H9A 109.5
C8 C9 H9B 109.5
H9A C9 H9B 108.1
C10 C9 C8 110.9(3)
C10 C9 H9A 109.5
C10 C9 H9B 109.5
C9 C10 C16 115.5(3)
C11 C10 C9 120.8(4)
C11 C10 C16 123.6(4)
C10 C11 H11 120.1
C10 C11 C12 119.9(4)
C12 C11 H11 120.1
O1 C12 C11 108.8(3)
O1 C12 H12 110.9
O1 C12 C13 103.0(3)
C11 C12 H12 110.9
C13 C12 C11 112.1(3)
C13 C12 H12 110.9
C7 C13 H13A 111.2
C7 C13 H13B 111.2
C12 C13 C7 103.1(3)
C12 C13 H13A 111.2
C12 C13 H13B 111.2
H13A C13 H13B 109.1
O2 C14 C7 121.5(4)
O2 C14 C15 120.7(4)
C15 C14 C7 117.8(3)
C14 C15 H15A 109.5
C14 C15 H15B 109.5
C14 C15 H15C 109.5
H15A C15 H15B 109.5
H15A C15 H15C 109.5
H15B C15 H15C 109.5
C10 C16 H16A 109.5
C10 C16 H16B 109.5
C10 C16 H16C 109.5
H16A C16 H16B 109.5
H16A C16 H16C 109.5
H16B C16 H16C 109.5
C28 O3 C24 102.1(3)
C18 C17 H17 119.1
C22 C17 H17 119.1
C22 C17 C18 121.8(4)
C17 C18 H18 120.5
C19 C18 C17 119.0(4)
C19 C18 H18 120.5
C18 C19 H19 119.9
C18 C19 C20 120.2(4)
C20 C19 H19 119.9
C19 C20 H20 119.9
C19 C20 C21 120.2(4)
C21 C20 H20 119.9
C20 C21 H21 119.6
C20 C21 C22 120.8(4)
C22 C21 H21 119.6
C17 C22 C21 117.9(4)
C17 C22 C23 119.8(3)
C21 C22 C23 122.2(4)
C22 C23 C24 112.9(3)
C22 C23 C29 116.9(3)
C22 C23 C30 107.3(3)
C24 C23 C29 102.7(3)
C30 C23 C24 109.8(3)
C30 C23 C29 107.0(3)
O3 C24 C23 102.7(3)
O3 C24 H24 109.8
O3 C24 C25 108.0(3)
C23 C24 H24 109.8
C25 C24 C23 116.3(3)
C25 C24 H24 109.8
C24 C25 H25A 109.1
C24 C25 H25B 109.1
H25A C25 H25B 107.8
C26 C25 C24 112.5(3)
C26 C25 H25A 109.1
C26 C25 H25B 109.1
C25 C26 C32 116.5(3)
C27 C26 C25 119.7(4)
C27 C26 C32 123.8(4)
C26 C27 H27 119.9
C26 C27 C28 120.3(4)
C28 C27 H27 119.9
O3 C28 C27 109.6(3)
O3 C28 H28 110.6
O3 C28 C29 102.6(3)
C27 C28 H28 110.6
C27 C28 C29 112.6(3)
C29 C28 H28 110.6
C23 C29 H29A 111.2
C23 C29 H29B 111.2
C28 C29 C23 102.8(3)
C28 C29 H29A 111.2
C28 C29 H29B 111.2
H29A C29 H29B 109.1
O4 C30 C23 122.3(4)
O4 C30 C31 120.4(4)
C31 C30 C23 117.3(3)
C30 C31 H31A 109.5
C30 C31 H31B 109.5
C30 C31 H31C 109.5
H31A C31 H31B 109.5
H31A C31 H31C 109.5
H31B C31 H31C 109.5
C26 C32 H32A 109.5
C26 C32 H32B 109.5
C26 C32 H32C 109.5
H32A C32 H32B 109.5
H32A C32 H32C 109.5
H32B C32 H32C 109.5

loop_
_geom_bond_atom_site_label_1
_geom_bond_atom_site_label_2
_geom_bond_distance
O1 C8 1.438(4)
O1 C12 1.427(5)
O2 C14 1.206(5)
C1 H1 0.9300
C1 C2 1.386(5)
C1 C6 1.394(5)
C2 H2 0.9300
C2 C3 1.378(7)
C3 H3 0.9300
C3 C4 1.392(7)
C4 H4 0.9300
C4 C5 1.382(5)
C5 H5 0.9300
C5 C6 1.398(6)
C6 C7 1.523(5)
C7 C8 1.556(5)
C7 C13 1.554(5)
C7 C14 1.552(5)
C8 H8 0.9800
C8 C9 1.528(5)
C9 H9A 0.9700
C9 H9B 0.9700
C9 C10 1.503(5)
C10 C11 1.301(6)
C10 C16 1.520(5)
C11 H11 0.9300
C11 C12 1.536(5)
C12 H12 0.9800
C12 C13 1.523(5)
C13 H13A 0.9700
C13 H13B 0.9700
C14 C15 1.493(6)
C15 H15A 0.9600
C15 H15B 0.9600
C15 H15C 0.9600
C16 H16A 0.9600
C16 H16B 0.9600
C16 H16C 0.9600
O3 C24 1.453(5)
O3 C28 1.427(5)
O4 C30 1.209(5)
C17 H17 0.9300
C17 C18 1.407(6)
C17 C22 1.375(6)
C18 H18 0.9300
C18 C19 1.376(7)
C19 H19 0.9300
C19 C20 1.377(7)
C20 H20 0.9300
C20 C21 1.394(5)
C21 H21 0.9300
C21 C22 1.394(5)
C22 C23 1.530(5)
C23 C24 1.550(5)
C23 C29 1.556(6)
C23 C30 1.539(5)
C24 H24 0.9800
C24 C25 1.526(5)
C25 H25A 0.9700
C25 H25B 0.9700
C25 C26 1.497(5)
C26 C27 1.315(5)
C26 C32 1.507(5)
C27 H27 0.9300
C27 C28 1.509(6)
C28 H28 0.9800
C28 C29 1.533(6)
C29 H29A 0.9700
C29 H29B 0.9700
C30 C31 1.506(6)
C31 H31A 0.9600
C31 H31B 0.9600
C31 H31C 0.9600
C32 H32A 0.9600
C32 H32B 0.9600
C32 H32C 0.9600

loop_
_geom_torsion_atom_site_label_1
_geom_torsion_atom_site_label_2
_geom_torsion_atom_site_label_3
_geom_torsion_atom_site_label_4
_geom_torsion
O1 C8 C9 C10 44.1(4)
O1 C12 C13 C7 33.8(3)
C1 C2 C3 C4 -0.6(7)
C1 C6 C7 C8 95.2(4)
C1 C6 C7 C13 -23.0(5)
C1 C6 C7 C14 -141.9(4)
C2 C1 C6 C5 -1.0(6)
C2 C1 C6 C7 -175.4(4)
C2 C3 C4 C5 -0.6(7)
C3 C4 C5 C6 1.0(7)
C4 C5 C6 C1 -0.2(6)
C4 C5 C6 C7 174.5(4)
C5 C6 C7 C8 -79.1(4)
C5 C6 C7 C13 162.6(4)
C5 C6 C7 C14 43.8(4)
C6 C1 C2 C3 1.4(7)
C6 C7 C8 O1 -151.1(3)
C6 C7 C8 C9 -31.7(5)
C6 C7 C13 C12 119.6(3)
C6 C7 C14 O2 -116.9(4)
C6 C7 C14 C15 63.6(4)
C7 C8 C9 C10 -72.3(4)
C8 O1 C12 C11 67.9(3)
C8 O1 C12 C13 -51.2(3)
C8 C7 C13 C12 -5.0(3)
C8 C7 C14 O2 8.0(5)
C8 C7 C14 C15 -171.5(4)
C8 C9 C10 C11 -4.8(5)
C8 C9 C10 C16 176.4(3)
C9 C10 C11 C12 -1.5(5)
C10 C11 C12 O1 -31.1(5)
C10 C11 C12 C13 82.1(4)
C11 C12 C13 C7 -83.0(3)
C12 O1 C8 C7 47.7(3)
C12 O1 C8 C9 -76.4(3)
C13 C7 C8 O1 -25.0(3)
C13 C7 C8 C9 94.3(3)
C13 C7 C14 O2 118.2(4)
C13 C7 C14 C15 -61.3(4)
C14 C7 C8 O1 88.1(4)
C14 C7 C8 C9 -152.6(3)
C14 C7 C13 C12 -121.3(3)
C16 C10 C11 C12 177.2(3)
O3 C24 C25 C26 -43.4(4)
O3 C28 C29 C23 -33.4(3)
C17 C18 C19 C20 -0.7(8)
C17 C22 C23 C24 82.5(4)
C17 C22 C23 C29 -158.6(4)
C17 C22 C23 C30 -38.6(5)
C18 C17 C22 C21 2.1(6)
C18 C17 C22 C23 -174.7(4)
C18 C19 C20 C21 1.3(7)
C19 C20 C21 C22 -0.1(7)
C20 C21 C22 C17 -1.5(6)
C20 C21 C22 C23 175.1(4)
C21 C22 C23 C24 -94.1(5)
C21 C22 C23 C29 24.8(5)
C21 C22 C23 C30 144.8(4)
C22 C17 C18 C19 -1.0(7)
C22 C23 C24 O3 152.7(3)
C22 C23 C24 C25 35.0(5)
C22 C23 C29 C28 -120.1(3)
C22 C23 C30 O4 111.7(4)
C22 C23 C30 C31 -68.5(5)
C23 C24 C25 C26 71.3(4)
C24 O3 C28 C27 -68.2(4)
C24 O3 C28 C29 51.6(3)
C24 C23 C29 C28 4.1(3)
C24 C23 C30 O4 -11.3(6)
C24 C23 C30 C31 168.5(4)
C24 C25 C26 C27 5.4(5)
C24 C25 C26 C32 -176.2(3)
C25 C26 C27 C28 0.7(5)
C26 C27 C28 O3 31.9(5)
C26 C27 C28 C29 -81.6(4)
C27 C28 C29 C23 84.3(4)
C28 O3 C24 C23 -48.6(3)
C28 O3 C24 C25 74.8(3)
C29 C23 C24 O3 25.9(3)
C29 C23 C24 C25 -91.8(4)
C29 C23 C30 O4 -122.1(4)
C29 C23 C30 C31 57.7(5)
C30 C23 C24 O3 -87.7(4)
C30 C23 C24 C25 154.7(3)
C30 C23 C29 C28 119.7(3)
C32 C26 C27 C28 -177.6(3)
